data_1569053
loop_
_publ_author_name
'Tortajada, Andreu'
'Bole, Leonie J.'
'Mu, Manting'
'Stanford, Martin'
'Pe&#xf1;as-Defrutos, Marconi N'
'Garc&#xed;a-Melchor, Max'
'Hevia, Eva'

_publ_section_title
;
 Sodium mediated deprotonative borylation of arenes using sterically
 demanding B(CH<sub>2</sub>SiMe<sub>3</sub>)<sub>3</sub>: unlocking
 polybasic behaviour and competing lateral borane sodiation.
;
_journal_issue 24
_journal_name_full 'Chemical science'
_journal_page_first 6538
_journal_page_last 6545
_journal_paper_doi 10.1039/d3sc01705b
_journal_volume 14
_journal_year 2023
_chemical_formula_moiety 'C27 H61 B N3 Na Si3'
_chemical_formula_sum 'C27 H61 B N3 Na Si3'
_chemical_formula_weight 545.85
_space_group_IT_number 14
_space_group_name_Hall '-P 2yn'
_space_group_name_H-M_alt 'P 1 21/n 1'
_symmetry_cell_setting monoclinic
_symmetry_Int_Tables_number 14
_symmetry_space_group_name_Hall '-P 2yn'
_symmetry_space_group_name_H-M 'P 1 21/n 1'
_atom_sites_solution_hydrogens mixed
_atom_sites_solution_primary dual
_audit_creation_date 2023-02-23T17:34:48-00:00
_audit_update_record
;
2023-03-01 deposited with the CCDC.	2023-05-05 downloaded from the CCDC.
;
_cell_angle_alpha 90
_cell_angle_beta 91.481(7)
_cell_angle_gamma 90
_cell_formula_units_Z 4
_cell_length_a 12.5688(15)
_cell_length_b 17.320(2)
_cell_length_c 16.3239(10)
_cell_measurement_reflns_used 1361
_cell_measurement_temperature 100.35(10)
_cell_measurement_theta_max 51.507
_cell_measurement_theta_min 5.137
_cell_volume 3552.4(6)
_computing_cell_refinement 'CrysAlisPro 1.171.40.45a (Rigaku OD, 2019)'
_computing_data_collection 'CrysAlisPro 1.171.40.45a (Rigaku OD, 2019)'
_computing_data_reduction 'CrysAlisPro 1.171.40.45a (Rigaku OD, 2019)'
_computing_molecular_graphics 'Olex2 1.3 (Dolomanov et al., 2009)'
_computing_publication_material 'Olex2 1.3 (Dolomanov et al., 2009)'
_computing_structure_refinement 'SHELXL 2018/3 (Sheldrick, 2015)'
_computing_structure_solution 'SHELXT 2014/4 (Sheldrick, 2014)'
_diffrn_ambient_environment N~2~
_diffrn_ambient_temperature 100.35(10)
_diffrn_detector 'CCD plate'
_diffrn_detector_area_resol_mean 10
_diffrn_detector_type HyPix
_diffrn_measured_fraction_theta_full 0.991
_diffrn_measured_fraction_theta_max 0.989
_diffrn_measurement_details
;
List of Runs (angles in degrees, time in seconds):

  # Type    Start    End  Width  t~exp~   \w     \q     \k     \f   Frames
#--------------------------------------------------------------------------
  1  \w    -93.00  -7.00   1.00    0.25    --  -21.00 -52.00  11.00   86
  2  \w    -34.00  52.00   1.00    0.25    --  -21.00  52.00 156.00   86
  3  \w     35.00 121.00   1.00    0.25    --   47.89  52.00 156.00   86
  4  \w    -23.00  56.00   1.00    0.25    --   47.89 -52.00  11.00   79
  5  \w    100.00 171.00   1.00    1.00    --  112.88  52.00 156.00   71
  6  \w     35.00  96.00   1.00    0.25    --   47.89-125.00 -60.00   61
  7  \w    -26.00  23.00   1.00    0.25    --   47.89 -19.00-150.00   49
  8  \w     36.00 121.00   1.00    0.25    --   47.89  38.00-120.00   85
  9  \w     35.00  96.00   1.00    0.25    --   47.89-125.00-150.00   61
 10  \w    100.00 171.00   1.00    1.00    --  112.88  15.00-120.00   71
 11  \w     42.00  68.00   1.00    1.00    --  112.88 -61.00 120.00   26
 12  \w     42.00  68.00   1.00    1.00    --  112.88 -61.00  90.00   26
 13  \w     42.00  68.00   1.00    1.00    --  112.88 -61.00  60.00   26
 14  \w     42.00  68.00   1.00    1.00    --  112.88 -61.00-150.00   26
 15  \w     42.00  68.00   1.00    1.00    --  112.88 -61.00  30.00   26
 16  \w     42.00  68.00   1.00    1.00    --  112.88 -61.00 -90.00   26
 17  \w     97.00 171.00   1.00    1.00    --  112.88  61.00 -90.00   74
 18  \w     42.00  68.00   1.00    1.00    --  112.88 -61.00 -60.00   26
 19  \w     42.00 102.00   1.00    1.00    --  112.88 -77.00-180.00   60
 20  \w     91.00 171.00   1.00    1.00    --  112.88  77.00-120.00   80
 21  \w     42.00 102.00   1.00    1.00    --  112.88 -77.00 -30.00   60
 22  \w     42.00  68.00   1.00    1.00    --  112.88 -61.00-120.00   26
 23  \w     42.00  68.00   1.00    1.00    --  112.88 -61.00   0.00   26
 24  \w    100.00 171.00   1.00    1.00    --  112.88  15.00  30.00   71
 25  \w     42.00 106.00   1.00    1.00    --  112.88 -94.00 120.00   64
 26  \w     42.00 102.00   1.00    1.00    --  112.88 -77.00 120.00   60
 27  \w     42.00  68.00   1.00    1.00    --  112.88 -61.00 150.00   26
 28  \w     97.00 171.00   1.00    1.00    --  112.88  61.00  60.00   74
 29  \w     26.00  86.00   1.00    0.25    --   47.89  77.00 -30.00   60
;
_diffrn_measurement_device 'four-circle diffractometer'
_diffrn_measurement_device_type 'XtaLAB Synergy, Dualflex, HyPix'
_diffrn_measurement_method '\w scans'
_diffrn_orient_matrix_type 'CrysAlisPro convention (1999,Acta A55,543-557)'
_diffrn_orient_matrix_UB_11 0.1198197
_diffrn_orient_matrix_UB_12 -0.0060548
_diffrn_orient_matrix_UB_13 0.0213195
_diffrn_orient_matrix_UB_21 0.0138993
_diffrn_orient_matrix_UB_22 -0.0564198
_diffrn_orient_matrix_UB_23 -0.0719723
_diffrn_orient_matrix_UB_31 0.0219639
_diffrn_orient_matrix_UB_32 0.0685723
_diffrn_orient_matrix_UB_33 -0.0571908
_diffrn_radiation_monochromator mirror
_diffrn_radiation_probe x-ray
_diffrn_radiation_type 'Cu K\a'
_diffrn_radiation_wavelength 1.54184
_diffrn_reflns_av_R_equivalents 0.0837
_diffrn_reflns_av_unetI/netI 0.0834
_diffrn_reflns_Laue_measured_fraction_full 0.991
_diffrn_reflns_Laue_measured_fraction_max 0.989
_diffrn_reflns_limit_h_max 15
_diffrn_reflns_limit_h_min -15
_diffrn_reflns_limit_k_max 21
_diffrn_reflns_limit_k_min -21
_diffrn_reflns_limit_l_max 18
_diffrn_reflns_limit_l_min -20
_diffrn_reflns_number 33362
_diffrn_reflns_point_group_measured_fraction_full 0.991
_diffrn_reflns_point_group_measured_fraction_max 0.989
_diffrn_reflns_theta_full 67.684
_diffrn_reflns_theta_max 73.993
_diffrn_reflns_theta_min 3.722
_diffrn_source 'micro-focus sealed X-ray tube'
_diffrn_source_type 'PhotonJet (Cu) X-ray Source'
_exptl_absorpt_coefficient_mu 1.473
_exptl_absorpt_correction_T_max 1
_exptl_absorpt_correction_T_min 0.372
_exptl_absorpt_correction_type gaussian
_exptl_absorpt_process_details
;
        CrysAlisPro 1.171.40.45a (Rigaku Oxford Diffraction, 2019)
        Numerical absorption correction based on gaussian integration over
                        a multifaceted crystal model
        Empirical absorption correction using spherical harmonics,
 implemented in SCALE3 ABSPACK scaling algorithm.
;
_exptl_crystal_colour 'clear colourless'
_exptl_crystal_density_diffrn 1.021
_exptl_crystal_description prism
_exptl_crystal_F_000 1208
_exptl_crystal_size_max 0.184
_exptl_crystal_size_mid 0.137
_exptl_crystal_size_min 0.108
_refine_diff_density_max 0.587
_refine_diff_density_min -0.444
_refine_diff_density_rms 0.108
_refine_ls_extinction_coef 0.0007(2)
_refine_ls_extinction_expression Fc^*^=kFc[1+0.001xFc^2^\l^3^/sin(2\q)]^-1/4^
_refine_ls_extinction_method 'SHELXL-2018/3 (Sheldrick 2018)'
_refine_ls_goodness_of_fit_ref 1.062
_refine_ls_hydrogen_treatment mixed
_refine_ls_matrix_type full
_refine_ls_number_parameters 387
_refine_ls_number_reflns 7138
_refine_ls_number_restraints 0
_refine_ls_restrained_S_all 1.062
_refine_ls_R_factor_all 0.0875
_refine_ls_R_factor_gt 0.0727
_refine_ls_shift/su_max 0
_refine_ls_shift/su_mean 0
_refine_ls_structure_factor_coef Fsqd
_refine_ls_weighting_details 'w=1/[\s^2^(Fo^2^)+(0.1039P)^2^+4.8802P] where P=(Fo^2^+2Fc^2^)/3'
_refine_ls_weighting_scheme calc
_refine_ls_wR_factor_gt 0.1906
_refine_ls_wR_factor_ref 0.2101
_reflns_Friedel_coverage 0
_reflns_number_gt 5803
_reflns_number_total 7138
_reflns_threshold_expression 'I > 2\s(I)'
_cod_data_source_file d3sc01705b2.cif
_cod_data_source_block 20EH127_MWS141_2
_cod_depositor_comments 'Adding full bibliography for 1569049--1569054.cif.'
_cod_original_cell_volume 3552.4(7)
_cod_database_code 1569053
_oxdiff_exptl_absorpt_empirical_details
;
Empirical correction (ABSPACK) includes:
- Absorption correction using spherical harmonics
- Frame scaling
;
_oxdiff_exptl_absorpt_empirical_full_max 5.039
_oxdiff_exptl_absorpt_empirical_full_min 0.695
_shelx_shelxl_version_number 2018/3
_olex2_refinement_description
;
1. Fixed Uiso
 At 1.2 times of:
  All C(H) groups, All C(H,H) groups
 At 1.5 times of:
  All C(H,H,H) groups
2. Others
 Sof(Si3B)=Sof(C30B)=Sof(H30D)=Sof(H30E)=Sof(H30F)=Sof(C28B)=Sof(H28D)=
 Sof(H28E)=Sof(H28F)=Sof(C29B)=Sof(H29D)=Sof(H29E)=Sof(H29F)=1-FVAR(1)
 Sof(Si3A)=Sof(C28A)=Sof(H28A)=Sof(H28B)=Sof(H28C)=Sof(C29A)=Sof(H29A)=
 Sof(H29B)=Sof(H29C)=Sof(C30A)=Sof(H30A)=Sof(H30B)=Sof(H30C)=FVAR(1)
3.a Secondary CH2 refined with riding coordinates:
 C23(H23A,H23B), C10(H10A,H10B), C11(H11A,H11B), C15(H15A,H15B), C14(H14A,H14B)
3.b Aromatic/amide H refined with riding coordinates:
 C5(H5), C3(H3), C2(H2), C6(H6), C4(H4)
3.c Idealised Me refined as rotating group:
 C24(H24A,H24B,H24C), C26(H26A,H26B,H26C), C13(H13A,H13B,H13C), C25(H25A,H25B,
 H25C), C8(H8A,H8B,H8C), C7(H7A,H7B,H7C), C17(H17A,H17B,H17C), C18(H18A,H18B,
 H18C), C20(H20A,H20B,H20C), C22(H22A,H22B,H22C), C21(H21A,H21B,H21C),
 C28A(H28A,H28B,H28C), C29A(H29A,H29B,H29C), C30A(H30A,H30B,H30C), C30B(H30D,
 H30E,H30F), C28B(H28D,H28E,H28F), C29B(H29D,H29E,H29F)
;

loop_
_symmetry_equiv_pos_as_xyz
'x, y, z'
'-x+1/2, y+1/2, -z+1/2'
'-x, -y, -z'
'x-1/2, -y-1/2, z-1/2'

loop_
_atom_site_label
_atom_site_type_symbol
_atom_site_fract_x
_atom_site_fract_y
_atom_site_fract_z
_atom_site_U_iso_or_equiv
_atom_site_adp_type
_atom_site_occupancy
_atom_site_site_symmetry_order
_atom_site_calc_flag
_atom_site_refinement_flags_posn
_atom_site_refinement_flags_adp
_atom_site_refinement_flags_occupancy
_atom_site_disorder_assembly
_atom_site_disorder_group
Si2 Si 0.38837(6) 0.27300(5) 0.58193(5) 0.0305(2) Uani 1 1 d . . . . .
Si3A Si 0.3999(3) 0.5346(2) 0.76700(17) 0.0276(5) Uani 0.813(7) 1 d . . P A 1
Si1 Si 0.37477(7) 0.29765(6) 0.89510(5) 0.0389(3) Uani 1 1 d . . . . .
Na1 Na 0.76200(9) 0.41527(6) 0.74038(7) 0.0311(3) Uani 1 1 d . . . . .
N16 N 0.7839(2) 0.48710(16) 0.61029(16) 0.0372(6) Uani 1 1 d . . . . .
N9 N 0.8200(2) 0.48421(15) 0.86461(15) 0.0349(6) Uani 1 1 d . . . . .
N12 N 0.9594(2) 0.43189(16) 0.72530(17) 0.0385(6) Uani 1 1 d . . . . .
C1 C 0.5845(2) 0.31762(16) 0.74124(17) 0.0282(6) Uani 1 1 d . . . . .
C5 C 0.7289(3) 0.26925(19) 0.8317(2) 0.0380(7) Uani 1 1 d . . . . .
H5 H 0.75611 0.261481 0.8859 0.046 Uiso 1 1 calc R U . . .
C3 C 0.7456(3) 0.25715(19) 0.6868(2) 0.0369(7) Uani 1 1 d . . . . .
H3 H 0.78492 0.242 0.640588 0.044 Uiso 1 1 calc R U . . .
C2 C 0.6462(2) 0.29192(17) 0.67550(18) 0.0314(6) Uani 1 1 d . . . . .
H2 H 0.61882 0.298612 0.621174 0.038 Uiso 1 1 calc R U . . .
C27 C 0.5035(2) 0.45679(16) 0.75812(17) 0.0279(6) Uani 1 1 d . . . . .
C23 C 0.4311(3) 0.36500(16) 0.63235(17) 0.0312(6) Uani 1 1 d . . . . .
H23A H 0.489476 0.386595 0.599796 0.037 Uiso 1 1 calc R U . . .
H23B H 0.370705 0.401473 0.627049 0.037 Uiso 1 1 calc R U . . .
C6 C 0.6320(2) 0.30480(18) 0.81905(18) 0.0330(6) Uani 1 1 d . . . . .
H6 H 0.59484 0.321743 0.865709 0.04 Uiso 1 1 calc R U . . .
C19 C 0.3742(2) 0.33035(18) 0.78619(18) 0.0324(6) Uani 1 1 d . . . . .
C24 C 0.2390(2) 0.26894(19) 0.57122(19) 0.0354(6) Uani 1 1 d . . . . .
H24A H 0.207864 0.273535 0.625435 0.053 Uiso 1 1 calc R U . . .
H24B H 0.217575 0.219653 0.546339 0.053 Uiso 1 1 calc R U . . .
H24C H 0.213707 0.31153 0.536301 0.053 Uiso 1 1 calc R U . . .
C4 C 0.7872(3) 0.24459(19) 0.7650(2) 0.0391(7) Uani 1 1 d . . . . .
H4 H 0.854003 0.219714 0.773127 0.047 Uiso 1 1 calc R U . . .
C26 C 0.4466(3) 0.2671(2) 0.4771(2) 0.0417(8) Uani 1 1 d . . . . .
H26A H 0.419775 0.310075 0.443374 0.062 Uiso 1 1 calc R U . . .
H26B H 0.425892 0.218073 0.451251 0.062 Uiso 1 1 calc R U . . .
H26C H 0.524331 0.270068 0.481961 0.062 Uiso 1 1 calc R U . . .
C10 C 0.9369(3) 0.4763(2) 0.8681(2) 0.0432(8) Uani 1 1 d . . . . .
H10A H 0.954918 0.423927 0.888214 0.052 Uiso 1 1 calc R U . . .
H10B H 0.966073 0.513777 0.908598 0.052 Uiso 1 1 calc R U . . .
C13 C 1.0218(3) 0.3606(2) 0.7360(2) 0.0465(8) Uani 1 1 d . . . . .
H13A H 1.011263 0.339838 0.791066 0.07 Uiso 1 1 calc R U . . .
H13B H 1.097431 0.372008 0.729163 0.07 Uiso 1 1 calc R U . . .
H13C H 0.998306 0.322537 0.695024 0.07 Uiso 1 1 calc R U . . .
B1 B 0.4722(3) 0.36611(18) 0.73014(18) 0.0269(6) Uani 1 1 d . . . . .
C25 C 0.4284(3) 0.18047(19) 0.6354(2) 0.0487(9) Uani 1 1 d . . . . .
H25A H 0.506154 0.176691 0.638391 0.073 Uiso 1 1 calc R U . . .
H25B H 0.399169 0.136373 0.604638 0.073 Uiso 1 1 calc R U . . .
H25C H 0.400507 0.180287 0.690915 0.073 Uiso 1 1 calc R U . . .
C11 C 0.9911(3) 0.4890(2) 0.7877(2) 0.0436(8) Uani 1 1 d . . . . .
H11A H 0.97348 0.541366 0.767088 0.052 Uiso 1 1 calc R U . . .
H11B H 1.069148 0.486449 0.797112 0.052 Uiso 1 1 calc R U . . .
C8 C 0.7889(3) 0.5647(2) 0.8519(2) 0.0491(8) Uani 1 1 d . . . . .
H8A H 0.814243 0.58243 0.798845 0.074 Uiso 1 1 calc R U . . .
H8B H 0.820471 0.596608 0.895726 0.074 Uiso 1 1 calc R U . . .
H8C H 0.711199 0.568949 0.852614 0.074 Uiso 1 1 calc R U . . .
C15 C 0.8907(3) 0.5192(2) 0.6137(2) 0.0475(8) Uani 1 1 d . . . . .
H15A H 0.891532 0.564092 0.651226 0.057 Uiso 1 1 calc R U . . .
H15B H 0.908121 0.538308 0.55848 0.057 Uiso 1 1 calc R U . . .
C7 C 0.7760(3) 0.4566(2) 0.9407(2) 0.0495(9) Uani 1 1 d . . . . .
H7A H 0.698123 0.459515 0.937112 0.074 Uiso 1 1 calc R U . . .
H7B H 0.802272 0.488837 0.986269 0.074 Uiso 1 1 calc R U . . .
H7C H 0.797864 0.402992 0.950079 0.074 Uiso 1 1 calc R U . . .
C14 C 0.9762(3) 0.4636(2) 0.6418(2) 0.0478(8) Uani 1 1 d . . . . .
H14A H 0.978963 0.420257 0.602328 0.057 Uiso 1 1 calc R U . . .
H14B H 1.045855 0.490285 0.641394 0.057 Uiso 1 1 calc R U . . .
C17 C 0.7733(3) 0.4284(2) 0.5443(2) 0.0501(9) Uani 1 1 d . . . . .
H17A H 0.814758 0.3825 0.559699 0.075 Uiso 1 1 calc R U . . .
H17B H 0.800016 0.449805 0.493204 0.075 Uiso 1 1 calc R U . . .
H17C H 0.698266 0.414269 0.53652 0.075 Uiso 1 1 calc R U . . .
C18 C 0.7051(4) 0.5480(2) 0.5923(2) 0.0533(9) Uani 1 1 d . . . . .
H18A H 0.6334 0.525675 0.591728 0.08 Uiso 1 1 calc R U . . .
H18B H 0.718811 0.570661 0.538556 0.08 Uiso 1 1 calc R U . . .
H18C H 0.710538 0.588117 0.634451 0.08 Uiso 1 1 calc R U . . .
C20 C 0.4386(3) 0.3624(3) 0.9746(2) 0.0563(10) Uani 1 1 d . . . . .
H20A H 0.516199 0.357989 0.972189 0.084 Uiso 1 1 calc R U . . .
H20B H 0.415495 0.347061 1.029079 0.084 Uiso 1 1 calc R U . . .
H20C H 0.417425 0.416018 0.96388 0.084 Uiso 1 1 calc R U . . .
C22 C 0.4377(4) 0.1985(3) 0.9056(3) 0.0627(11) Uani 1 1 d . . . . .
H22A H 0.392259 0.160234 0.877706 0.094 Uiso 1 1 calc R U . . .
H22B H 0.445558 0.185116 0.963802 0.094 Uiso 1 1 calc R U . . .
H22C H 0.507903 0.198948 0.880823 0.094 Uiso 1 1 calc R U . . .
C21 C 0.2328(3) 0.2861(3) 0.9266(3) 0.0600(11) Uani 1 1 d . . . . .
H21A H 0.196598 0.336155 0.923351 0.09 Uiso 1 1 calc R U . . .
H21B H 0.231418 0.266812 0.983032 0.09 Uiso 1 1 calc R U . . .
H21C H 0.196388 0.24929 0.889931 0.09 Uiso 1 1 calc R U . . .
C28A C 0.4643(4) 0.6326(3) 0.7643(3) 0.0407(10) Uani 0.813(7) 1 d . . P A 1
H28A H 0.51757 0.636682 0.808956 0.061 Uiso 0.813(7) 1 calc R U P A 1
H28B H 0.409964 0.672569 0.770742 0.061 Uiso 0.813(7) 1 calc R U P A 1
H28C H 0.498887 0.639606 0.711658 0.061 Uiso 0.813(7) 1 calc R U P A 1
C29A C 0.3298(4) 0.5304(2) 0.8672(3) 0.0429(11) Uani 0.813(7) 1 d . . P A 1
H29A H 0.290342 0.481743 0.870735 0.064 Uiso 0.813(7) 1 calc R U P A 1
H29B H 0.280189 0.573847 0.870653 0.064 Uiso 0.813(7) 1 calc R U P A 1
H29C H 0.382313 0.533379 0.912544 0.064 Uiso 0.813(7) 1 calc R U P A 1
C30A C 0.2949(4) 0.5362(2) 0.6838(3) 0.0441(11) Uani 0.813(7) 1 d . . P A 1
H30A H 0.328396 0.543222 0.630741 0.066 Uiso 0.813(7) 1 calc R U P A 1
H30B H 0.245695 0.578957 0.693294 0.066 Uiso 0.813(7) 1 calc R U P A 1
H30C H 0.255721 0.487307 0.683721 0.066 Uiso 0.813(7) 1 calc R U P A 1
Si3B Si 0.4167(15) 0.5362(11) 0.7456(11) 0.048(4) Uani 0.187(7) 1 d . . P A 2
C30B C 0.4221(19) 0.5786(11) 0.6400(14) 0.054(6) Uani 0.187(7) 1 d . . P A 2
H30D H 0.486043 0.610635 0.635913 0.081 Uiso 0.187(7) 1 calc R U P A 2
H30E H 0.358779 0.610458 0.629413 0.081 Uiso 0.187(7) 1 calc R U P A 2
H30F H 0.424355 0.536921 0.59948 0.081 Uiso 0.187(7) 1 calc R U P A 2
C28B C 0.455(2) 0.6132(15) 0.816(2) 0.072(9) Uani 0.187(7) 1 d . . P A 2
H28D H 0.444548 0.596019 0.872299 0.108 Uiso 0.187(7) 1 calc R U P A 2
H28E H 0.410463 0.658694 0.804535 0.108 Uiso 0.187(7) 1 calc R U P A 2
H28F H 0.529734 0.626312 0.808581 0.108 Uiso 0.187(7) 1 calc R U P A 2
C29B C 0.2714(16) 0.5171(12) 0.7658(18) 0.061(7) Uani 0.187(7) 1 d . . P A 2
H29D H 0.246078 0.474009 0.731563 0.092 Uiso 0.187(7) 1 calc R U P A 2
H29E H 0.229496 0.56337 0.752646 0.092 Uiso 0.187(7) 1 calc R U P A 2
H29F H 0.263279 0.503916 0.823714 0.092 Uiso 0.187(7) 1 calc R U P A 2
H19A H 0.317(3) 0.367(3) 0.781(2) 0.049(11) Uiso 1 1 d . . . . .
H19B H 0.347(4) 0.280(3) 0.755(3) 0.063(13) Uiso 1 1 d . . . . .
H27A H 0.556(3) 0.474(2) 0.723(2) 0.028(8) Uiso 1 1 d . . . . .
H27B H 0.535(3) 0.461(2) 0.816(2) 0.033(9) Uiso 1 1 d . . . . .

loop_
_atom_site_aniso_label
_atom_site_aniso_U_11
_atom_site_aniso_U_22
_atom_site_aniso_U_33
_atom_site_aniso_U_23
_atom_site_aniso_U_13
_atom_site_aniso_U_12
Si2 0.0320(4) 0.0238(4) 0.0351(4) -0.0041(3) -0.0089(3) 0.0027(3)
Si3A 0.0286(12) 0.0224(7) 0.0314(9) -0.0008(6) -0.0030(7) -0.0004(7)
Si1 0.0345(5) 0.0476(6) 0.0347(4) 0.0063(3) 0.0014(3) -0.0052(4)
Na1 0.0383(6) 0.0240(6) 0.0308(6) -0.0015(4) -0.0013(4) -0.0058(4)
N16 0.0490(16) 0.0284(13) 0.0344(13) 0.0033(10) 0.0036(11) -0.0017(11)
N9 0.0451(15) 0.0252(12) 0.0340(12) -0.0030(9) -0.0038(10) 0.0009(11)
N12 0.0363(14) 0.0293(14) 0.0497(15) -0.0056(11) 0.0008(11) -0.0028(11)
C1 0.0325(14) 0.0183(12) 0.0338(14) 0.0008(10) -0.0028(11) -0.0032(10)
C5 0.0365(16) 0.0362(17) 0.0409(16) 0.0081(13) -0.0055(13) -0.0001(13)
C3 0.0352(16) 0.0293(15) 0.0462(17) -0.0087(12) 0.0041(13) -0.0036(12)
C2 0.0340(15) 0.0239(14) 0.0360(14) -0.0038(11) -0.0043(11) -0.0041(11)
C27 0.0305(14) 0.0237(13) 0.0294(13) -0.0008(10) -0.0013(11) -0.0032(11)
C23 0.0406(16) 0.0222(13) 0.0305(14) -0.0004(10) -0.0055(11) 0.0025(11)
C6 0.0340(15) 0.0316(15) 0.0335(14) 0.0053(11) -0.0004(11) -0.0015(12)
C19 0.0321(15) 0.0293(15) 0.0357(14) 0.0039(11) -0.0026(11) -0.0051(12)
C24 0.0328(15) 0.0342(16) 0.0391(15) -0.0015(12) -0.0001(12) 0.0008(12)
C4 0.0338(16) 0.0285(15) 0.0549(19) 0.0031(13) -0.0039(13) 0.0030(12)
C26 0.0328(16) 0.0445(19) 0.0475(18) -0.0184(14) -0.0022(13) -0.0015(13)
C10 0.050(2) 0.0350(17) 0.0435(17) -0.0039(13) -0.0126(14) -0.0034(14)
C13 0.0397(18) 0.0348(18) 0.065(2) -0.0070(15) 0.0024(15) 0.0035(14)
B1 0.0307(15) 0.0213(14) 0.0287(14) 0.0011(11) -0.0034(11) -0.0020(11)
C25 0.055(2) 0.0219(15) 0.068(2) -0.0037(14) -0.0248(17) -0.0003(14)
C11 0.0416(18) 0.0326(17) 0.056(2) -0.0068(14) -0.0037(15) -0.0083(14)
C8 0.061(2) 0.0342(18) 0.052(2) -0.0067(14) -0.0053(16) 0.0044(16)
C15 0.058(2) 0.0425(19) 0.0425(18) 0.0045(14) 0.0065(15) -0.0145(16)
C7 0.064(2) 0.052(2) 0.0328(16) -0.0040(14) -0.0010(15) -0.0027(18)
C14 0.0432(19) 0.049(2) 0.052(2) -0.0002(15) 0.0104(15) -0.0090(16)
C17 0.064(2) 0.051(2) 0.0348(16) -0.0013(14) -0.0033(15) -0.0100(18)
C18 0.067(3) 0.041(2) 0.052(2) 0.0123(16) 0.0038(17) 0.0069(18)
C20 0.048(2) 0.078(3) 0.0430(19) -0.0086(18) -0.0008(15) 0.0033(19)
C22 0.057(2) 0.046(2) 0.085(3) 0.029(2) -0.003(2) -0.0047(18)
C21 0.040(2) 0.092(3) 0.048(2) 0.006(2) 0.0083(15) -0.012(2)
C28A 0.040(2) 0.033(2) 0.049(3) 0.0001(19) 0.0001(19) -0.0023(17)
C29A 0.051(2) 0.034(2) 0.044(2) -0.0025(16) 0.0119(18) 0.0046(18)
C30A 0.047(2) 0.033(2) 0.051(2) -0.0059(17) -0.0160(18) 0.0146(17)
Si3B 0.038(6) 0.023(3) 0.082(11) -0.004(7) -0.004(6) -0.001(3)
C30B 0.069(14) 0.020(8) 0.071(13) 0.012(8) -0.011(10) 0.012(8)
C28B 0.056(14) 0.032(12) 0.13(3) -0.029(15) -0.008(16) 0.007(10)
C29B 0.033(10) 0.034(10) 0.12(2) -0.019(11) -0.007(10) 0.015(8)

loop_
_atom_type_symbol
_atom_type_description
_atom_type_scat_dispersion_real
_atom_type_scat_dispersion_imag
_atom_type_scat_source
C C 0.0181 0.0091 'International Tables Vol C Tables 4.2.6.8 and 6.1.1.4'
H H 0 0 'International Tables Vol C Tables 4.2.6.8 and 6.1.1.4'
B B 0.009 0.0039 'International Tables Vol C Tables 4.2.6.8 and 6.1.1.4'
N N 0.0311 0.018 'International Tables Vol C Tables 4.2.6.8 and 6.1.1.4'
Na Na 0.1353 0.1239 'International Tables Vol C Tables 4.2.6.8 and 6.1.1.4'
Si Si 0.2541 0.3302 'International Tables Vol C Tables 4.2.6.8 and 6.1.1.4'

loop_
_exptl_crystal_face_index_h
_exptl_crystal_face_index_k
_exptl_crystal_face_index_l
_exptl_crystal_face_perp_dist
3 5 3 0.0621
-4 -6 -5 0.0461
0 4 -5 0.103
2 0 -5 0.0556
-2 0 5 0.0526
0 1 0 0.096
0 -1 0 0.096
-4 5 -1 0.0904
4 -5 1 0.0604

loop_
_geom_angle_atom_site_label_1
_geom_angle_atom_site_label_2
_geom_angle_atom_site_label_3
_geom_angle
_geom_angle_site_symmetry_1
_geom_angle_site_symmetry_3
_geom_angle_publ_flag
C23 Si2 C24 110.37(14) . . ?
C23 Si2 C26 109.47(15) . . ?
C23 Si2 C25 116.81(14) . . ?
C24 Si2 C25 105.33(16) . . ?
C26 Si2 C24 108.89(14) . . ?
C26 Si2 C25 105.64(18) . . ?
C28A Si3A C27 110.2(2) . . ?
C29A Si3A C27 112.4(2) . . ?
C29A Si3A C28A 105.5(3) . . ?
C30A Si3A C27 115.6(2) . . ?
C30A Si3A C28A 105.4(3) . . ?
C30A Si3A C29A 107.2(3) . . ?
C19 Si1 C20 117.89(18) . . ?
C19 Si1 C22 110.65(19) . . ?
C19 Si1 C21 108.21(17) . . ?
C20 Si1 C22 108.0(2) . . ?
C20 Si1 C21 105.4(2) . . ?
C21 Si1 C22 106.0(2) . . ?
N16 Na1 N12 74.20(10) . . ?
N16 Na1 C1 114.38(10) . . ?
N16 Na1 C5 151.16(10) . . ?
N16 Na1 C3 103.03(10) . . ?
N16 Na1 C2 97.34(10) . . ?
N16 Na1 C6 143.22(10) . . ?
N16 Na1 C4 126.53(10) . . ?
N9 Na1 N16 115.28(10) . . ?
N9 Na1 N12 75.65(10) . . ?
N9 Na1 C1 120.71(10) . . ?
N9 Na1 C5 92.42(10) . . ?
N9 Na1 C3 137.11(10) . . ?
N9 Na1 C2 146.34(10) . . ?
N9 Na1 C6 96.68(10) . . ?
N9 Na1 C4 109.97(10) . . ?
N12 Na1 C1 149.03(10) . . ?
N12 Na1 C5 107.33(10) . . ?
N12 Na1 C3 98.18(10) . . ?
N12 Na1 C2 123.96(10) . . ?
N12 Na1 C6 134.48(10) . . ?
N12 Na1 C4 91.43(10) . . ?
C1 Na1 C5 50.30(9) . . ?
C1 Na1 C3 51.41(9) . . ?
C1 Na1 C6 28.86(8) . . ?
C1 Na1 C4 59.02(9) . . ?
C5 Na1 C4 27.01(10) . . ?
C3 Na1 C5 48.16(10) . . ?
C3 Na1 C4 27.14(9) . . ?
C2 Na1 C1 29.32(9) . . ?
C2 Na1 C5 57.18(9) . . ?
C2 Na1 C3 28.45(9) . . ?
C2 Na1 C6 49.73(9) . . ?
C2 Na1 C4 49.15(9) . . ?
C6 Na1 C5 27.26(9) . . ?
C6 Na1 C3 57.31(9) . . ?
C6 Na1 C4 48.41(9) . . ?
C15 N16 Na1 106.3(2) . . ?
C15 N16 C17 110.8(3) . . ?
C15 N16 C18 110.5(3) . . ?
C17 N16 Na1 105.5(2) . . ?
C18 N16 Na1 116.2(2) . . ?
C18 N16 C17 107.4(3) . . ?
C10 N9 Na1 105.16(18) . . ?
C8 N9 Na1 106.0(2) . . ?
C8 N9 C10 110.8(3) . . ?
C7 N9 Na1 115.9(2) . . ?
C7 N9 C10 109.7(3) . . ?
C7 N9 C8 109.2(3) . . ?
C13 N12 Na1 114.6(2) . . ?
C13 N12 C14 109.3(3) . . ?
C11 N12 Na1 105.0(2) . . ?
C11 N12 C13 110.4(3) . . ?
C11 N12 C14 110.1(3) . . ?
C14 N12 Na1 107.2(2) . . ?
C2 C1 Na1 74.53(16) . . ?
C2 C1 B1 124.2(2) . . ?
C6 C1 Na1 77.31(17) . . ?
C6 C1 C2 114.1(3) . . ?
C6 C1 B1 121.4(3) . . ?
B1 C1 Na1 111.82(17) . . ?
Na1 C5 H5 122.4 . . ?
C6 C5 Na1 71.25(18) . . ?
C6 C5 H5 120 . . ?
C6 C5 C4 120.1(3) . . ?
C4 C5 Na1 77.64(19) . . ?
C4 C5 H5 120 . . ?
Na1 C3 H3 118 . . ?
C2 C3 Na1 71.74(17) . . ?
C2 C3 H3 119.8 . . ?
C4 C3 Na1 81.21(19) . . ?
C4 C3 H3 119.8 . . ?
C4 C3 C2 120.4(3) . . ?
Na1 C2 H2 115.8 . . ?
C1 C2 Na1 76.15(16) . . ?
C1 C2 H2 118.6 . . ?
C3 C2 Na1 79.81(18) . . ?
C3 C2 C1 122.9(3) . . ?
C3 C2 H2 118.6 . . ?
Si3A C27 H27A 108(2) . . ?
Si3A C27 H27B 98(2) . . ?
B1 C27 Si3A 122.2(2) . . ?
B1 C27 Si3B 123.9(7) . . ?
B1 C27 H27A 107(2) . . ?
B1 C27 H27B 113(2) . . ?
Si3B C27 H27A 97(2) . . ?
Si3B C27 H27B 106(2) . . ?
H27A C27 H27B 107(3) . . ?
Si2 C23 H23A 107.1 . . ?
Si2 C23 H23B 107.1 . . ?
H23A C23 H23B 106.8 . . ?
B1 C23 Si2 120.75(19) . . ?
B1 C23 H23A 107.1 . . ?
B1 C23 H23B 107.1 . . ?
Na1 C6 H6 117 . . ?
C1 C6 Na1 73.83(16) . . ?
C1 C6 H6 118 . . ?
C5 C6 Na1 81.49(19) . . ?
C5 C6 C1 124.0(3) . . ?
C5 C6 H6 118 . . ?
Si1 C19 H19A 106(2) . . ?
Si1 C19 H19B 102(3) . . ?
B1 C19 Si1 130.4(2) . . ?
B1 C19 H19A 105(3) . . ?
B1 C19 H19B 106(3) . . ?
H19A C19 H19B 106(4) . . ?
Si2 C24 H24A 109.5 . . ?
Si2 C24 H24B 109.5 . . ?
Si2 C24 H24C 109.5 . . ?
H24A C24 H24B 109.5 . . ?
H24A C24 H24C 109.5 . . ?
H24B C24 H24C 109.5 . . ?
Na1 C4 H4 123.7 . . ?
C5 C4 Na1 75.35(19) . . ?
C5 C4 H4 120.7 . . ?
C3 C4 Na1 71.65(18) . . ?
C3 C4 C5 118.5(3) . . ?
C3 C4 H4 120.7 . . ?
Si2 C26 H26A 109.5 . . ?
Si2 C26 H26B 109.5 . . ?
Si2 C26 H26C 109.5 . . ?
H26A C26 H26B 109.5 . . ?
H26A C26 H26C 109.5 . . ?
H26B C26 H26C 109.5 . . ?
N9 C10 H10A 108.5 . . ?
N9 C10 H10B 108.5 . . ?
N9 C10 C11 115.1(3) . . ?
H10A C10 H10B 107.5 . . ?
C11 C10 H10A 108.5 . . ?
C11 C10 H10B 108.5 . . ?
N12 C13 H13A 109.5 . . ?
N12 C13 H13B 109.5 . . ?
N12 C13 H13C 109.5 . . ?
H13A C13 H13B 109.5 . . ?
H13A C13 H13C 109.5 . . ?
H13B C13 H13C 109.5 . . ?
C1 B1 C27 104.6(2) . . ?
C1 B1 C23 110.1(2) . . ?
C1 B1 C19 113.1(2) . . ?
C23 B1 C27 109.6(2) . . ?
C23 B1 C19 107.8(2) . . ?
C19 B1 C27 111.6(2) . . ?
Si2 C25 H25A 109.5 . . ?
Si2 C25 H25B 109.5 . . ?
Si2 C25 H25C 109.5 . . ?
H25A C25 H25B 109.5 . . ?
H25A C25 H25C 109.5 . . ?
H25B C25 H25C 109.5 . . ?
N12 C11 C10 112.6(3) . . ?
N12 C11 H11A 109.1 . . ?
N12 C11 H11B 109.1 . . ?
C10 C11 H11A 109.1 . . ?
C10 C11 H11B 109.1 . . ?
H11A C11 H11B 107.8 . . ?
N9 C8 H8A 109.5 . . ?
N9 C8 H8B 109.5 . . ?
N9 C8 H8C 109.5 . . ?
H8A C8 H8B 109.5 . . ?
H8A C8 H8C 109.5 . . ?
H8B C8 H8C 109.5 . . ?
N16 C15 H15A 108.6 . . ?
N16 C15 H15B 108.6 . . ?
N16 C15 C14 114.8(3) . . ?
H15A C15 H15B 107.6 . . ?
C14 C15 H15A 108.6 . . ?
C14 C15 H15B 108.6 . . ?
N9 C7 H7A 109.5 . . ?
N9 C7 H7B 109.5 . . ?
N9 C7 H7C 109.5 . . ?
H7A C7 H7B 109.5 . . ?
H7A C7 H7C 109.5 . . ?
H7B C7 H7C 109.5 . . ?
N12 C14 C15 113.4(3) . . ?
N12 C14 H14A 108.9 . . ?
N12 C14 H14B 108.9 . . ?
C15 C14 H14A 108.9 . . ?
C15 C14 H14B 108.9 . . ?
H14A C14 H14B 107.7 . . ?
N16 C17 H17A 109.5 . . ?
N16 C17 H17B 109.5 . . ?
N16 C17 H17C 109.5 . . ?
H17A C17 H17B 109.5 . . ?
H17A C17 H17C 109.5 . . ?
H17B C17 H17C 109.5 . . ?
N16 C18 H18A 109.5 . . ?
N16 C18 H18B 109.5 . . ?
N16 C18 H18C 109.5 . . ?
H18A C18 H18B 109.5 . . ?
H18A C18 H18C 109.5 . . ?
H18B C18 H18C 109.5 . . ?
Si1 C20 H20A 109.5 . . ?
Si1 C20 H20B 109.5 . . ?
Si1 C20 H20C 109.5 . . ?
H20A C20 H20B 109.5 . . ?
H20A C20 H20C 109.5 . . ?
H20B C20 H20C 109.5 . . ?
Si1 C22 H22A 109.5 . . ?
Si1 C22 H22B 109.5 . . ?
Si1 C22 H22C 109.5 . . ?
H22A C22 H22B 109.5 . . ?
H22A C22 H22C 109.5 . . ?
H22B C22 H22C 109.5 . . ?
Si1 C21 H21A 109.5 . . ?
Si1 C21 H21B 109.5 . . ?
Si1 C21 H21C 109.5 . . ?
H21A C21 H21B 109.5 . . ?
H21A C21 H21C 109.5 . . ?
H21B C21 H21C 109.5 . . ?
Si3A C28A H28A 109.5 . . ?
Si3A C28A H28B 109.5 . . ?
Si3A C28A H28C 109.5 . . ?
H28A C28A H28B 109.5 . . ?
H28A C28A H28C 109.5 . . ?
H28B C28A H28C 109.5 . . ?
Si3A C29A H29A 109.5 . . ?
Si3A C29A H29B 109.5 . . ?
Si3A C29A H29C 109.5 . . ?
H29A C29A H29B 109.5 . . ?
H29A C29A H29C 109.5 . . ?
H29B C29A H29C 109.5 . . ?
Si3A C30A H30A 109.5 . . ?
Si3A C30A H30B 109.5 . . ?
Si3A C30A H30C 109.5 . . ?
H30A C30A H30B 109.5 . . ?
H30A C30A H30C 109.5 . . ?
H30B C30A H30C 109.5 . . ?
C27 Si3B C30B 112.0(11) . . ?
C27 Si3B C28B 110.3(15) . . ?
C27 Si3B C29B 116.1(12) . . ?
C30B Si3B C29B 106.7(15) . . ?
C28B Si3B C30B 106.1(18) . . ?
C28B Si3B C29B 104.9(16) . . ?
Si3B C30B H30D 109.5 . . ?
Si3B C30B H30E 109.5 . . ?
Si3B C30B H30F 109.5 . . ?
H30D C30B H30E 109.5 . . ?
H30D C30B H30F 109.5 . . ?
H30E C30B H30F 109.5 . . ?
Si3B C28B H28D 109.5 . . ?
Si3B C28B H28E 109.5 . . ?
Si3B C28B H28F 109.5 . . ?
H28D C28B H28E 109.5 . . ?
H28D C28B H28F 109.5 . . ?
H28E C28B H28F 109.5 . . ?
Si3B C29B H29D 109.5 . . ?
Si3B C29B H29E 109.5 . . ?
Si3B C29B H29F 109.5 . . ?
H29D C29B H29E 109.5 . . ?
H29D C29B H29F 109.5 . . ?
H29E C29B H29F 109.5 . . ?

loop_
_geom_bond_atom_site_label_1
_geom_bond_atom_site_label_2
_geom_bond_distance
_geom_bond_site_symmetry_2
_geom_bond_publ_flag
Si2 C23 1.866(3) . ?
Si2 C24 1.883(3) . ?
Si2 C26 1.882(3) . ?
Si2 C25 1.887(4) . ?
Si3A C27 1.882(5) . ?
Si3A C28A 1.882(6) . ?
Si3A C29A 1.879(5) . ?
Si3A C30A 1.869(6) . ?
Si1 C19 1.866(3) . ?
Si1 C20 1.879(4) . ?
Si1 C22 1.897(4) . ?
Si1 C21 1.881(4) . ?
Na1 N16 2.483(3) . ?
Na1 N9 2.448(3) . ?
Na1 N12 2.516(3) . ?
Na1 C1 2.800(3) . ?
Na1 C5 2.971(3) . ?
Na1 C3 2.881(3) . ?
Na1 C2 2.779(3) . ?
Na1 C6 2.844(3) . ?
Na1 C4 2.999(3) . ?
N16 C15 1.454(5) . ?
N16 C17 1.484(4) . ?
N16 C18 1.471(5) . ?
N9 C10 1.475(5) . ?
N9 C8 1.460(4) . ?
N9 C7 1.454(4) . ?
N12 C13 1.470(4) . ?
N12 C11 1.468(4) . ?
N12 C14 1.490(5) . ?
C1 C2 1.412(4) . ?
C1 C6 1.407(4) . ?
C1 B1 1.648(4) . ?
C5 H5 0.95 . ?
C5 C6 1.376(4) . ?
C5 C4 1.394(5) . ?
C3 H3 0.95 . ?
C3 C2 1.394(4) . ?
C3 C4 1.385(5) . ?
C2 H2 0.95 . ?
C27 B1 1.680(4) . ?
C27 Si3B 1.76(2) . ?
C27 H27A 0.94(4) . ?
C27 H27B 1.01(4) . ?
C23 H23A 0.99 . ?
C23 H23B 0.99 . ?
C23 B1 1.665(4) . ?
C6 H6 0.95 . ?
C19 B1 1.673(4) . ?
C19 H19A 0.96(5) . ?
C19 H19B 1.06(5) . ?
C24 H24A 0.98 . ?
C24 H24B 0.98 . ?
C24 H24C 0.98 . ?
C4 H4 0.95 . ?
C26 H26A 0.98 . ?
C26 H26B 0.98 . ?
C26 H26C 0.98 . ?
C10 H10A 0.99 . ?
C10 H10B 0.99 . ?
C10 C11 1.510(5) . ?
C13 H13A 0.98 . ?
C13 H13B 0.98 . ?
C13 H13C 0.98 . ?
C25 H25A 0.98 . ?
C25 H25B 0.98 . ?
C25 H25C 0.98 . ?
C11 H11A 0.99 . ?
C11 H11B 0.99 . ?
C8 H8A 0.98 . ?
C8 H8B 0.98 . ?
C8 H8C 0.98 . ?
C15 H15A 0.99 . ?
C15 H15B 0.99 . ?
C15 C14 1.505(6) . ?
C7 H7A 0.98 . ?
C7 H7B 0.98 . ?
C7 H7C 0.98 . ?
C14 H14A 0.99 . ?
C14 H14B 0.99 . ?
C17 H17A 0.98 . ?
C17 H17B 0.98 . ?
C17 H17C 0.98 . ?
C18 H18A 0.98 . ?
C18 H18B 0.98 . ?
C18 H18C 0.98 . ?
C20 H20A 0.98 . ?
C20 H20B 0.98 . ?
C20 H20C 0.98 . ?
C22 H22A 0.98 . ?
C22 H22B 0.98 . ?
C22 H22C 0.98 . ?
C21 H21A 0.98 . ?
C21 H21B 0.98 . ?
C21 H21C 0.98 . ?
C28A H28A 0.98 . ?
C28A H28B 0.98 . ?
C28A H28C 0.98 . ?
C29A H29A 0.98 . ?
C29A H29B 0.98 . ?
C29A H29C 0.98 . ?
C30A H30A 0.98 . ?
C30A H30B 0.98 . ?
C30A H30C 0.98 . ?
Si3B C30B 1.88(3) . ?
Si3B C28B 1.81(3) . ?
Si3B C29B 1.89(3) . ?
C30B H30D 0.98 . ?
C30B H30E 0.98 . ?
C30B H30F 0.98 . ?
C28B H28D 0.98 . ?
C28B H28E 0.98 . ?
C28B H28F 0.98 . ?
C29B H29D 0.98 . ?
C29B H29E 0.98 . ?
C29B H29F 0.98 . ?

loop_
_geom_torsion_atom_site_label_1
_geom_torsion_atom_site_label_2
_geom_torsion_atom_site_label_3
_geom_torsion_atom_site_label_4
_geom_torsion
_geom_torsion_site_symmetry_1
_geom_torsion_site_symmetry_2
_geom_torsion_site_symmetry_3
_geom_torsion_site_symmetry_4
_geom_torsion_publ_flag
Si2 C23 B1 C1 66.2(3) . . . . ?
Si2 C23 B1 C27 -179.2(2) . . . . ?
Si2 C23 B1 C19 -57.6(3) . . . . ?
Si3A C27 B1 C1 -173.7(2) . . . . ?
Si3A C27 B1 C23 68.3(3) . . . . ?
Si3A C27 B1 C19 -51.1(3) . . . . ?
Si1 C19 B1 C1 44.9(4) . . . . ?
Si1 C19 B1 C27 -72.8(3) . . . . ?
Si1 C19 B1 C23 166.8(2) . . . . ?
Na1 N16 C15 C14 46.0(3) . . . . ?
Na1 N9 C10 C11 44.0(3) . . . . ?
Na1 N12 C11 C10 41.3(3) . . . . ?
Na1 N12 C14 C15 35.7(3) . . . . ?
Na1 C1 C2 C3 67.9(3) . . . . ?
Na1 C1 C6 C5 -67.6(3) . . . . ?
Na1 C1 B1 C27 -21.0(2) . . . . ?
Na1 C1 B1 C23 96.7(2) . . . . ?
Na1 C1 B1 C19 -142.67(19) . . . . ?
Na1 C5 C6 C1 63.9(3) . . . . ?
Na1 C5 C4 C3 -59.2(3) . . . . ?
Na1 C3 C2 C1 -66.1(3) . . . . ?
Na1 C3 C4 C5 61.1(3) . . . . ?
N16 C15 C14 N12 -59.3(4) . . . . ?
N9 C10 C11 N12 -63.0(4) . . . . ?
C2 C1 C6 Na1 66.4(2) . . . . ?
C2 C1 C6 C5 -1.2(4) . . . . ?
C2 C1 B1 C27 -106.7(3) . . . . ?
C2 C1 B1 C23 11.0(4) . . . . ?
C2 C1 B1 C19 131.6(3) . . . . ?
C2 C3 C4 Na1 -62.7(3) . . . . ?
C2 C3 C4 C5 -1.6(5) . . . . ?
C6 C1 C2 Na1 -68.1(2) . . . . ?
C6 C1 C2 C3 -0.2(4) . . . . ?
C6 C1 B1 C27 67.1(3) . . . . ?
C6 C1 B1 C23 -175.1(3) . . . . ?
C6 C1 B1 C19 -54.5(3) . . . . ?
C6 C5 C4 Na1 59.5(3) . . . . ?
C6 C5 C4 C3 0.4(5) . . . . ?
C24 Si2 C23 B1 104.0(2) . . . . ?
C4 C5 C6 Na1 -62.8(3) . . . . ?
C4 C5 C6 C1 1.1(5) . . . . ?
C4 C3 C2 Na1 67.7(3) . . . . ?
C4 C3 C2 C1 1.6(5) . . . . ?
C26 Si2 C23 B1 -136.1(2) . . . . ?
C13 N12 C11 C10 -82.8(4) . . . . ?
C13 N12 C14 C15 160.4(3) . . . . ?
B1 C1 C2 Na1 106.2(3) . . . . ?
B1 C1 C2 C3 174.0(3) . . . . ?
B1 C1 C6 Na1 -108.0(2) . . . . ?
B1 C1 C6 C5 -175.6(3) . . . . ?
B1 C27 Si3B C30B -84.2(13) . . . . ?
B1 C27 Si3B C28B 157.9(15) . . . . ?
B1 C27 Si3B C29B 38.7(16) . . . . ?
C25 Si2 C23 B1 -16.2(3) . . . . ?
C11 N12 C14 C15 -78.1(4) . . . . ?
C8 N9 C10 C11 -70.1(4) . . . . ?
C7 N9 C10 C11 169.3(3) . . . . ?
C14 N12 C11 C10 156.4(3) . . . . ?
C17 N16 C15 C14 -68.1(4) . . . . ?
C18 N16 C15 C14 173.0(3) . . . . ?
C20 Si1 C19 B1 47.5(3) . . . . ?
C22 Si1 C19 B1 -77.4(3) . . . . ?
C21 Si1 C19 B1 166.9(3) . . . . ?
C28A Si3A C27 B1 -161.0(3) . . . . ?
C29A Si3A C27 B1 81.6(3) . . . . ?
C30A Si3A C27 B1 -41.8(4) . . . . ?
Si3B C27 B1 C1 171.5(7) . . . . ?
Si3B C27 B1 C23 53.5(7) . . . . ?
Si3B C27 B1 C19 -65.9(7) . . . . ?

loop_
_exptl_oxdiff_crystal_face_indexfrac_h
_exptl_oxdiff_crystal_face_indexfrac_k
_exptl_oxdiff_crystal_face_indexfrac_l
_exptl_oxdiff_crystal_face_x
_exptl_oxdiff_crystal_face_y
_exptl_oxdiff_crystal_face_z
3.0006 4.9998 2.9841 0.3929 -0.4552 0.2381
-3.6018 -5.9021 -5.1821 -0.5063 0.6559 -0.1875
-0.0041 3.9905 -5.0112 -0.1315 0.1355 0.5601
1.9958 -0.0087 -5.0080 0.1324 0.3887 0.3297
-1.9958 0.0087 5.0080 -0.1324 -0.3887 -0.3297
-0.0001 0.9995 -0.0020 -0.0061 -0.0562 0.0686
0.0001 -0.9995 0.0020 0.0061 0.0562 -0.0686
-4.0002 4.9986 -1.0008 -0.5309 -0.2656 0.3121
4.0002 -4.9986 1.0008 0.5309 0.2656 -0.3121
